data_4348325
loop_
_publ_author_name
'Rajakannu, Palanisamy'
'Howlader, Rana'
'Kalita, Alok Ch.'
'Butcher, Raymond J.'
'Murugavel, Ramaswamy'

_publ_section_title
;
 Role of 4,4&#x2032;-bipyridine versus longer spacers
 4,4&#x2032;-azobipyridine, 1,2-bis(4-pyridyl)ethylene, and
 1,2-bis(pyridin-3-ylmethylene)hydrazine in the formation of thermally
 labile metallophosphate coordination polymers
;
_journal_issue 1
_journal_name_full 'Inorganic Chemistry Frontiers'
_journal_page_first 55
_journal_paper_doi 10.1039/C4QI00149D
_journal_volume 2
_journal_year 2015
_chemical_formula_moiety 'C36 H56 Mn N8 O10 P2'
_chemical_formula_sum 'C36 H56 Mn N8 O10 P2'
_chemical_formula_weight 877.77
_space_group_IT_number 15
_space_group_name_Hall '-C 2yc'
_space_group_name_H-M_alt 'C 1 2/c 1'
_symmetry_cell_setting monoclinic
_symmetry_space_group_name_Hall '-C 2yc'
_symmetry_space_group_name_H-M 'C 1 2/c 1'
_atom_sites_solution_hydrogens geom
_atom_sites_solution_primary direct
_atom_sites_solution_secondary difmap
_audit_creation_method SHELXL-97
_audit_update_record
;
2013-06-04 deposited with the CCDC.
2014-11-21 downloaded from the CCDC.
;
_cell_angle_alpha 90.00
_cell_angle_beta 109.043(7)
_cell_angle_gamma 90.00
_cell_formula_units_Z 4
_cell_length_a 29.7719(17)
_cell_length_b 13.6473(6)
_cell_length_c 11.1274(7)
_cell_measurement_reflns_used 7948
_cell_measurement_temperature 293(2)
_cell_measurement_theta_max 32.7797
_cell_measurement_theta_min 3.3038
_cell_volume 4273.7(4)
_computing_cell_refinement
;
CrysAlisPro, Oxford Diffraction Ltd.,
Version 1.171.33.42 (release 29-05-2009 CrysAlis171 .NET)
(compiled May 29 2009,17:40:42)
;
_computing_data_collection
;
CrysAlisPro, Oxford Diffraction Ltd.,
Version 1.171.33.42 (release 29-05-2009 CrysAlis171 .NET)
(compiled May 29 2009,17:40:42)
;
_computing_data_reduction
;
CrysAlisPro, Oxford Diffraction Ltd.,
Version 1.171.33.42 (release 29-05-2009 CrysAlis171 .NET)
(compiled May 29 2009,17:40:42)
;
_computing_structure_refinement 'SHELXL-97 (Sheldrick, 1997)'
_diffrn_ambient_temperature 293(2)
_diffrn_detector_area_resol_mean 15.9948
_diffrn_measured_fraction_theta_full 0.998
_diffrn_measured_fraction_theta_max 0.998
_diffrn_measurement_device_type 'Xcalibur, Sapphire3'
_diffrn_measurement_method \w
_diffrn_radiation_monochromator graphite
_diffrn_radiation_source 'fine-focus sealed tube'
_diffrn_radiation_type MoK\a
_diffrn_radiation_wavelength 0.71073
_diffrn_reflns_av_R_equivalents 0.0373
_diffrn_reflns_av_sigmaI/netI 0.0341
_diffrn_reflns_limit_h_max 35
_diffrn_reflns_limit_h_min -35
_diffrn_reflns_limit_k_max 16
_diffrn_reflns_limit_k_min -16
_diffrn_reflns_limit_l_max 10
_diffrn_reflns_limit_l_min -13
_diffrn_reflns_number 14839
_diffrn_reflns_theta_full 25.00
_diffrn_reflns_theta_max 25.00
_diffrn_reflns_theta_min 3.32
_exptl_absorpt_coefficient_mu 0.447
_exptl_absorpt_correction_T_max 1.00000
_exptl_absorpt_correction_T_min 0.73265
_exptl_absorpt_correction_type multi-scan
_exptl_absorpt_process_details
;
CrysAlisPro, Oxford Diffraction Ltd.,
Version 1.171.33.42 (release 29-05-2009 CrysAlis171 .NET)
(compiled May 29 2009,17:40:42)
Empirical absorption correction using spherical harmonics,
 implemented in SCALE3 ABSPACK scaling algorithm.
;
_exptl_crystal_colour Green
_exptl_crystal_density_diffrn 1.364
_exptl_crystal_density_method 'not measured'
_exptl_crystal_description Block
_exptl_crystal_F_000 1852
_exptl_crystal_size_max .2
_exptl_crystal_size_mid .2
_exptl_crystal_size_min .2
_refine_diff_density_max 1.795
_refine_diff_density_min -0.327
_refine_diff_density_rms 0.077
_refine_ls_extinction_method none
_refine_ls_goodness_of_fit_ref 0.946
_refine_ls_hydrogen_treatment mixed
_refine_ls_matrix_type full
_refine_ls_number_parameters 259
_refine_ls_number_reflns 3753
_refine_ls_number_restraints 3
_refine_ls_restrained_S_all 0.960
_refine_ls_R_factor_all 0.0627
_refine_ls_R_factor_gt 0.0474
_refine_ls_shift/su_max 0.000
_refine_ls_shift/su_mean 0.000
_refine_ls_structure_factor_coef Fsqd
_refine_ls_weighting_details 'calc w=1/[\s^2^(Fo^2^)+(0.0973P)^2^+0.0000P] where P=(Fo^2^+2Fc^2^)/3'
_refine_ls_weighting_scheme calc
_refine_ls_wR_factor_gt 0.1265
_refine_ls_wR_factor_ref 0.1324
_reflns_number_gt 2830
_reflns_number_total 3753
_reflns_threshold_expression >2sigma(I)
_cod_data_source_file c4qi00149d3.cif
_cod_data_source_block 1_shelxl
_cod_original_sg_symbol_H-M 'C 2/c'
_cod_database_code 4348325

loop_
_symmetry_equiv_pos_as_xyz
'x, y, z'
'-x, y, -z+1/2'
'x+1/2, y+1/2, z'
'-x+1/2, y+1/2, -z+1/2'
'-x, -y, -z'
'x, -y, z-1/2'
'-x+1/2, -y+1/2, -z'
'x+1/2, -y+1/2, z-1/2'

loop_
_atom_site_label
_atom_site_type_symbol
_atom_site_fract_x
_atom_site_fract_y
_atom_site_fract_z
_atom_site_U_iso_or_equiv
_atom_site_adp_type
_atom_site_occupancy
_atom_site_symmetry_multiplicity
_atom_site_calc_flag
_atom_site_refinement_flags
Mn1 Mn 0.7500 0.7500 0.5000 0.01874(18) Uani 1 2 d S
P1 P 0.85783(2) 0.76348(5) 0.70529(7) 0.0235(2) Uani 1 1 d .
O1 O 0.82391(6) 0.72663(13) 0.58220(18) 0.0272(4) Uani 1 1 d .
O2 O 0.83818(7) 0.78066(14) 0.80992(19) 0.0317(5) Uani 1 1 d .
O3 O 0.88048(6) 0.85879(13) 0.66655(18) 0.0291(5) Uani 1 1 d .
O4 O 0.90337(6) 0.69498(13) 0.75003(19) 0.0301(5) Uani 1 1 d .
O5 O 0.75775(6) 0.75036(12) 0.31109(19) 0.0277(4) Uani 1 1 d D
N1 N 0.74204(7) 0.58132(15) 0.4895(2) 0.0238(5) Uani 1 1 d .
N2 N 0.74142(8) 0.27435(16) 0.5338(2) 0.0247(5) Uani 1 1 d .
N3 N 0.84717(8) 0.73707(16) 0.2468(3) 0.0325(6) Uani 1 1 d .
N4 N 0.99458(8) 0.73573(17) 0.2988(2) 0.0334(6) Uani 1 1 d .
C1 C 0.90910(9) 0.9344(2) 0.7488(3) 0.0303(7) Uani 1 1 d .
C2 C 0.93077(12) 0.9899(2) 0.6635(3) 0.0442(8) Uani 1 1 d .
H2A H 0.9059 1.0171 0.5930 0.066 Uiso 1 1 calc R
H2B H 0.9497 0.9460 0.6326 0.066 Uiso 1 1 calc R
H2C H 0.9504 1.0418 0.7109 0.066 Uiso 1 1 calc R
C3 C 0.87642(12) 1.0010(2) 0.7913(4) 0.0461(8) Uani 1 1 d .
H3A H 0.8628 0.9651 0.8452 0.069 Uiso 1 1 calc R
H3B H 0.8515 1.0245 0.7182 0.069 Uiso 1 1 calc R
H3C H 0.8942 1.0556 0.8374 0.069 Uiso 1 1 calc R
C4 C 0.94722(11) 0.8904(2) 0.8621(3) 0.0438(8) Uani 1 1 d .
H4A H 0.9325 0.8554 0.9141 0.066 Uiso 1 1 calc R
H4B H 0.9668 0.9417 0.9111 0.066 Uiso 1 1 calc R
H4C H 0.9664 0.8461 0.8327 0.066 Uiso 1 1 calc R
C5 C 0.90400(10) 0.58809(19) 0.7603(3) 0.0302(6) Uani 1 1 d .
C6 C 0.86278(11) 0.5514(2) 0.8006(4) 0.0433(8) Uani 1 1 d .
H6A H 0.8650 0.5789 0.8818 0.065 Uiso 1 1 calc R
H6B H 0.8640 0.4812 0.8069 0.065 Uiso 1 1 calc R
H6C H 0.8333 0.5709 0.7387 0.065 Uiso 1 1 calc R
C7 C 0.95091(11) 0.5661(2) 0.8625(3) 0.0452(8) Uani 1 1 d .
H7A H 0.9508 0.5936 0.9418 0.068 Uiso 1 1 calc R
H7B H 0.9764 0.5942 0.8391 0.068 Uiso 1 1 calc R
H7C H 0.9552 0.4964 0.8714 0.068 Uiso 1 1 calc R
C8 C 0.90211(12) 0.5465(2) 0.6341(3) 0.0422(8) Uani 1 1 d .
H8A H 0.8720 0.5619 0.5719 0.063 Uiso 1 1 calc R
H8B H 0.9059 0.4766 0.6411 0.063 Uiso 1 1 calc R
H8C H 0.9272 0.5743 0.6085 0.063 Uiso 1 1 calc R
C9 C 0.71815(10) 0.53541(18) 0.5561(3) 0.0281(6) Uani 1 1 d .
H9 H 0.7006 0.5733 0.5943 0.034 Uiso 1 1 calc R
C10 C 0.71811(10) 0.43529(19) 0.5713(3) 0.0312(7) Uani 1 1 d .
H10 H 0.7018 0.4066 0.6206 0.037 Uiso 1 1 calc R
C11 C 0.74289(8) 0.37854(18) 0.5115(2) 0.0234(6) Uani 1 1 d .
C12 C 0.76670(10) 0.42370(19) 0.4384(3) 0.0287(6) Uani 1 1 d .
H12 H 0.7828 0.3870 0.3951 0.034 Uiso 1 1 calc R
C13 C 0.76579(10) 0.52471(18) 0.4318(3) 0.0267(6) Uani 1 1 d .
H13 H 0.7825 0.5552 0.3848 0.032 Uiso 1 1 calc R
C14 C 0.86301(10) 0.73751(19) 0.1470(3) 0.0322(7) Uani 1 1 d .
H14 H 0.8404 0.7380 0.0662 0.039 Uiso 1 1 calc R
C15 C 0.91029(10) 0.73731(18) 0.1546(3) 0.0287(6) Uani 1 1 d .
H15 H 0.9193 0.7381 0.0820 0.034 Uiso 1 1 calc R
C16 C 0.94396(10) 0.73584(18) 0.2760(3) 0.0292(6) Uani 1 1 d .
C17 C 0.92922(11) 0.7352(2) 0.3811(3) 0.0335(7) Uani 1 1 d .
H17 H 0.9513 0.7343 0.4626 0.040 Uiso 1 1 calc R
C18 C 0.88047(10) 0.7359(2) 0.3630(3) 0.0349(7) Uani 1 1 d .
H18 H 0.8706 0.7355 0.4342 0.042 Uiso 1 1 calc R
H1WA H 0.7313 0.7470 0.2620 0.080 Uiso 1 1 d D
H1WB H 0.7828 0.7456 0.2795 0.080 Uiso 1 1 d D

loop_
_atom_site_aniso_label
_atom_site_aniso_U_11
_atom_site_aniso_U_22
_atom_site_aniso_U_33
_atom_site_aniso_U_23
_atom_site_aniso_U_13
_atom_site_aniso_U_12
Mn1 0.0206(3) 0.0179(3) 0.0190(3) 0.0001(2) 0.0082(2) -0.0004(2)
P1 0.0206(4) 0.0260(4) 0.0245(4) -0.0018(3) 0.0082(3) 0.0011(3)
O1 0.0240(10) 0.0306(10) 0.0267(11) -0.0044(8) 0.0079(8) 0.0004(7)
O2 0.0294(11) 0.0369(11) 0.0309(12) -0.0021(9) 0.0125(9) -0.0001(8)
O3 0.0312(10) 0.0267(10) 0.0303(12) -0.0014(8) 0.0112(9) -0.0024(8)
O4 0.0245(10) 0.0252(10) 0.0383(13) -0.0009(8) 0.0070(9) 0.0008(8)
O5 0.0244(10) 0.0391(11) 0.0224(11) -0.0011(8) 0.0114(8) -0.0021(7)
N1 0.0247(12) 0.0224(11) 0.0255(14) -0.0008(9) 0.0097(10) -0.0018(8)
N2 0.0231(12) 0.0277(12) 0.0238(13) -0.0004(9) 0.0083(10) 0.0010(9)
N3 0.0271(14) 0.0346(13) 0.0407(17) -0.0007(11) 0.0177(12) 0.0011(10)
N4 0.0236(13) 0.0426(14) 0.0359(16) 0.0014(10) 0.0126(11) 0.0015(10)
C1 0.0258(15) 0.0294(15) 0.0366(19) -0.0040(12) 0.0113(13) -0.0045(11)
C2 0.0471(19) 0.0372(18) 0.054(2) 0.0032(15) 0.0250(17) -0.0067(14)
C3 0.0469(19) 0.0374(18) 0.058(2) -0.0174(15) 0.0230(17) -0.0083(14)
C4 0.0401(18) 0.0438(19) 0.041(2) -0.0013(14) 0.0041(15) -0.0086(14)
C5 0.0312(15) 0.0267(15) 0.0322(17) 0.0029(12) 0.0097(13) 0.0040(11)
C6 0.0468(19) 0.0381(17) 0.050(2) 0.0139(15) 0.0232(17) 0.0030(14)
C7 0.0393(19) 0.049(2) 0.044(2) 0.0101(15) 0.0094(16) 0.0158(14)
C8 0.053(2) 0.0331(17) 0.042(2) -0.0028(14) 0.0174(16) 0.0037(14)
C9 0.0319(15) 0.0208(13) 0.0382(18) -0.0013(12) 0.0203(14) -0.0004(11)
C10 0.0353(16) 0.0258(15) 0.0375(19) 0.0046(12) 0.0189(14) -0.0014(11)
C11 0.0228(14) 0.0199(13) 0.0245(16) 0.0013(10) 0.0037(11) -0.0017(10)
C12 0.0314(15) 0.0262(14) 0.0316(17) -0.0038(12) 0.0146(13) 0.0036(11)
C13 0.0347(15) 0.0235(14) 0.0266(16) 0.0004(11) 0.0166(12) 0.0003(11)
C14 0.0266(16) 0.0327(16) 0.0376(19) 0.0001(12) 0.0109(14) 0.0005(11)
C15 0.0278(15) 0.0298(15) 0.0318(17) 0.0003(12) 0.0141(13) 0.0025(11)
C16 0.0243(15) 0.0277(14) 0.0375(18) 0.0028(12) 0.0128(13) 0.0007(11)
C17 0.0303(16) 0.0402(17) 0.0320(18) 0.0038(13) 0.0128(14) 0.0045(12)
C18 0.0335(17) 0.0385(17) 0.039(2) 0.0036(13) 0.0208(15) 0.0026(12)

loop_
_atom_type_symbol
_atom_type_description
_atom_type_scat_dispersion_real
_atom_type_scat_dispersion_imag
_atom_type_scat_source
C C 0.0033 0.0016 'International Tables Vol C Tables 4.2.6.8 and 6.1.1.4'
H H 0.0000 0.0000 'International Tables Vol C Tables 4.2.6.8 and 6.1.1.4'
N N 0.0061 0.0033 'International Tables Vol C Tables 4.2.6.8 and 6.1.1.4'
O O 0.0106 0.0060 'International Tables Vol C Tables 4.2.6.8 and 6.1.1.4'
P P 0.1023 0.0942 'International Tables Vol C Tables 4.2.6.8 and 6.1.1.4'
Mn Mn 0.3368 0.7283 'International Tables Vol C Tables 4.2.6.8 and 6.1.1.4'

loop_
_geom_angle_atom_site_label_1
_geom_angle_atom_site_label_2
_geom_angle_atom_site_label_3
_geom_angle
_geom_angle_site_symmetry_1
_geom_angle_site_symmetry_3
O1 Mn1 O1 180.00(4) . 7_666
O1 Mn1 O5 90.29(7) . 7_666
O1 Mn1 O5 89.71(7) 7_666 7_666
O1 Mn1 O5 89.71(7) . .
O1 Mn1 O5 90.29(7) 7_666 .
O5 Mn1 O5 180.0 7_666 .
O1 Mn1 N1 86.95(7) . .
O1 Mn1 N1 93.05(7) 7_666 .
O5 Mn1 N1 90.29(7) 7_666 .
O5 Mn1 N1 89.71(7) . .
O1 Mn1 N1 93.05(7) . 7_666
O1 Mn1 N1 86.95(7) 7_666 7_666
O5 Mn1 N1 89.71(7) 7_666 7_666
O5 Mn1 N1 90.29(7) . 7_666
N1 Mn1 N1 180.000(1) . 7_666
O2 P1 O1 116.75(11) . .
O2 P1 O4 111.25(11) . .
O1 P1 O4 109.93(10) . .
O2 P1 O3 113.27(10) . .
O1 P1 O3 104.23(11) . .
O4 P1 O3 99.93(10) . .
P1 O1 Mn1 129.85(11) . .
C1 O3 P1 128.55(18) . .
C5 O4 P1 126.84(16) . .
C9 N1 C13 117.0(2) . .
C9 N1 Mn1 120.13(16) . .
C13 N1 Mn1 122.34(17) . .
N2 N2 C11 112.5(3) 7_656 .
C14 N3 C18 116.6(3) . .
N4 N4 C16 113.8(3) 2_755 .
O3 C1 C2 104.0(2) . .
O3 C1 C4 111.5(2) . .
C2 C1 C4 111.3(2) . .
O3 C1 C3 108.5(2) . .
C2 C1 C3 110.1(3) . .
C4 C1 C3 111.1(3) . .
C1 C2 H2A 109.5 . .
C1 C2 H2B 109.5 . .
H2A C2 H2B 109.5 . .
C1 C2 H2C 109.5 . .
H2A C2 H2C 109.5 . .
H2B C2 H2C 109.5 . .
C1 C3 H3A 109.5 . .
C1 C3 H3B 109.5 . .
H3A C3 H3B 109.5 . .
C1 C3 H3C 109.5 . .
H3A C3 H3C 109.5 . .
H3B C3 H3C 109.5 . .
C1 C4 H4A 109.5 . .
C1 C4 H4B 109.5 . .
H4A C4 H4B 109.5 . .
C1 C4 H4C 109.5 . .
H4A C4 H4C 109.5 . .
H4B C4 H4C 109.5 . .
O4 C5 C8 108.0(2) . .
O4 C5 C7 104.0(2) . .
C8 C5 C7 111.8(2) . .
O4 C5 C6 111.1(2) . .
C8 C5 C6 111.3(3) . .
C7 C5 C6 110.4(3) . .
C5 C6 H6A 109.5 . .
C5 C6 H6B 109.5 . .
H6A C6 H6B 109.5 . .
C5 C6 H6C 109.5 . .
H6A C6 H6C 109.5 . .
H6B C6 H6C 109.5 . .
C5 C7 H7A 109.5 . .
C5 C7 H7B 109.5 . .
H7A C7 H7B 109.5 . .
C5 C7 H7C 109.5 . .
H7A C7 H7C 109.5 . .
H7B C7 H7C 109.5 . .
C5 C8 H8A 109.5 . .
C5 C8 H8B 109.5 . .
H8A C8 H8B 109.5 . .
C5 C8 H8C 109.5 . .
H8A C8 H8C 109.5 . .
H8B C8 H8C 109.5 . .
N1 C9 C10 123.6(2) . .
N1 C9 H9 118.2 . .
C10 C9 H9 118.2 . .
C9 C10 C11 118.4(3) . .
C9 C10 H10 120.8 . .
C11 C10 H10 120.8 . .
C10 C11 C12 119.3(2) . .
C10 C11 N2 114.7(2) . .
C12 C11 N2 126.0(2) . .
C13 C12 C11 118.1(2) . .
C13 C12 H12 121.0 . .
C11 C12 H12 121.0 . .
N1 C13 C12 123.5(2) . .
N1 C13 H13 118.2 . .
C12 C13 H13 118.2 . .
N3 C14 C15 125.1(3) . .
N3 C14 H14 117.4 . .
C15 C14 H14 117.4 . .
C14 C15 C16 117.1(3) . .
C14 C15 H15 121.4 . .
C16 C15 H15 121.4 . .
C17 C16 C15 119.7(3) . .
C17 C16 N4 117.0(3) . .
C15 C16 N4 123.3(3) . .
C16 C17 C18 118.8(3) . .
C16 C17 H17 120.6 . .
C18 C17 H17 120.6 . .
N3 C18 C17 122.8(3) . .
N3 C18 H18 118.6 . .
C17 C18 H18 118.6 . .

loop_
_geom_bond_atom_site_label_1
_geom_bond_atom_site_label_2
_geom_bond_distance
_geom_bond_site_symmetry_2
Mn1 O1 2.1136(18) .
Mn1 O1 2.1136(18) 7_666
Mn1 O5 2.1882(19) 7_666
Mn1 O5 2.1882(19) .
Mn1 N1 2.313(2) .
Mn1 N1 2.313(2) 7_666
P1 O2 1.482(2) .
P1 O1 1.499(2) .
P1 O4 1.5875(19) .
P1 O3 1.5883(19) .
O3 C1 1.456(3) .
O4 C5 1.463(3) .
N1 C9 1.339(3) .
N1 C13 1.344(3) .
N2 N2 1.233(4) 7_656
N2 C11 1.446(3) .
N3 C14 1.341(4) .
N3 C18 1.349(4) .
N4 N4 1.230(5) 2_755
N4 C16 1.444(4) .
C1 C2 1.513(4) .
C1 C4 1.518(4) .
C1 C3 1.515(4) .
C2 H2A 0.9600 .
C2 H2B 0.9600 .
C2 H2C 0.9600 .
C3 H3A 0.9600 .
C3 H3B 0.9600 .
C3 H3C 0.9600 .
C4 H4A 0.9600 .
C4 H4B 0.9600 .
C4 H4C 0.9600 .
C5 C8 1.499(4) .
C5 C7 1.516(4) .
C5 C6 1.522(4) .
C6 H6A 0.9600 .
C6 H6B 0.9600 .
C6 H6C 0.9600 .
C7 H7A 0.9600 .
C7 H7B 0.9600 .
C7 H7C 0.9600 .
C8 H8A 0.9600 .
C8 H8B 0.9600 .
C8 H8C 0.9600 .
C9 C10 1.377(4) .
C9 H9 0.9300 .
C10 C11 1.381(4) .
C10 H10 0.9300 .
C11 C12 1.386(4) .
C12 C13 1.380(4) .
C12 H12 0.9300 .
C13 H13 0.9300 .
C14 C15 1.382(4) .
C14 H14 0.9300 .
C15 C16 1.395(4) .
C15 H15 0.9300 .
C16 C17 1.377(4) .
C17 C18 1.399(4) .
C17 H17 0.9300 .
C18 H18 0.9300 .

loop_
_geom_torsion_atom_site_label_1
_geom_torsion_atom_site_label_2
_geom_torsion_atom_site_label_3
_geom_torsion_atom_site_label_4
_geom_torsion
_geom_torsion_site_symmetry_1
O2 P1 O1 Mn1 29.90(18) .
O4 P1 O1 Mn1 157.82(13) .
O3 P1 O1 Mn1 -95.85(15) .
O1 Mn1 O1 P1 -150(100) 7_666
O5 Mn1 O1 P1 -34.89(15) 7_666
O5 Mn1 O1 P1 145.11(15) .
N1 Mn1 O1 P1 -125.16(15) .
N1 Mn1 O1 P1 54.84(15) 7_666
O2 P1 O3 C1 39.8(2) .
O1 P1 O3 C1 167.7(2) .
O4 P1 O3 C1 -78.6(2) .
O2 P1 O4 C5 80.5(2) .
O1 P1 O4 C5 -50.4(2) .
O3 P1 O4 C5 -159.6(2) .
O1 Mn1 N1 C9 116.3(2) .
O1 Mn1 N1 C9 -63.7(2) 7_666
O5 Mn1 N1 C9 26.0(2) 7_666
O5 Mn1 N1 C9 -154.0(2) .
N1 Mn1 N1 C9 165(100) 7_666
O1 Mn1 N1 C13 -54.7(2) .
O1 Mn1 N1 C13 125.3(2) 7_666
O5 Mn1 N1 C13 -145.0(2) 7_666
O5 Mn1 N1 C13 35.0(2) .
N1 Mn1 N1 C13 -6(100) 7_666
P1 O3 C1 C2 165.56(19) .
P1 O3 C1 C4 45.5(3) .
P1 O3 C1 C3 -77.2(3) .
P1 O4 C5 C8 88.3(3) .
P1 O4 C5 C7 -152.8(2) .
P1 O4 C5 C6 -34.1(3) .
C13 N1 C9 C10 2.2(4) .
Mn1 N1 C9 C10 -169.3(2) .
N1 C9 C10 C11 -2.0(4) .
C9 C10 C11 C12 -0.2(4) .
C9 C10 C11 N2 179.3(2) .
N2 N2 C11 C10 171.1(3) 7_656
N2 N2 C11 C12 -9.4(4) 7_656
C10 C11 C12 C13 2.0(4) .
N2 C11 C12 C13 -177.4(3) .
C9 N1 C13 C12 -0.2(4) .
Mn1 N1 C13 C12 171.1(2) .
C11 C12 C13 N1 -1.8(4) .
C18 N3 C14 C15 -0.3(4) .
N3 C14 C15 C16 0.5(4) .
C14 C15 C16 C17 -0.3(4) .
C14 C15 C16 N4 -179.8(2) .
N4 N4 C16 C17 179.57(17) 2_755
N4 N4 C16 C15 -0.9(3) 2_755
C15 C16 C17 C18 0.1(4) .
N4 C16 C17 C18 179.6(2) .
C14 N3 C18 C17 0.0(4) .
C16 C17 C18 N3 0.1(4) .
